data_7005119
loop_
_publ_author_name
'Braun, Leonie'
'Liptau, Patrick'
'Kehr, Gerald'
'Ugolotti, Juri'
'Fr\"ohlich, Roland'
'Erker, Gerhard'

_publ_section_title
;
 Bis(diphenylphosphino)acetonitrile: synthesis, ligand properties and
 application in catalytic carbon-carbon coupling.
;
_journal_issue 14
_journal_name_full 'Dalton transactions (Cambridge, England : 2003)'
_journal_page_first 1409
_journal_page_last 1415
_journal_paper_doi 10.1039/b616847g
_journal_year 2007
_chemical_formula_sum 'C26 H21 N P2'
_chemical_formula_weight 409.38
_chemical_name_systematic
;
?
;
_space_group_IT_number 14
_symmetry_cell_setting monoclinic
_symmetry_space_group_name_Hall '-P 2yn'
_symmetry_space_group_name_H-M 'P 1 21/n 1'
_atom_sites_solution_hydrogens geom
_atom_sites_solution_primary direct
_atom_sites_solution_secondary difmap
_audit_creation_method SHELXL-97
_cell_angle_alpha 90.00
_cell_angle_beta 96.42(1)
_cell_angle_gamma 90.00
_cell_formula_units_Z 4
_cell_length_a 13.369(1)
_cell_length_b 10.018(1)
_cell_length_c 16.130(1)
_cell_measurement_temperature 198(2)
_cell_volume 2146.8(3)
_computing_cell_refinement 'Collect (Nonius B.V., 1998)'
_computing_data_collection 'Collect (Nonius B.V., 1998)'
_computing_data_reduction 'Denzo-SMN (Otwinowski & Minor, 1997)'
_computing_molecular_graphics 'SCHAKAL (Keller, 1997)'
_computing_publication_material 'SHELXL-97 (Sheldrick, 1997)'
_computing_structure_refinement 'SHELXL-97 (Sheldrick, 1997)'
_computing_structure_solution 'SHELXS-97 (Sheldrick, 1990)'
_diffrn_ambient_temperature 198(2)
_diffrn_measured_fraction_theta_full 0.979
_diffrn_measured_fraction_theta_max 0.979
_diffrn_measurement_device_type 'Nonius KappaCCD'
_diffrn_measurement_method '\w and \f scans'
_diffrn_radiation_monochromator graphite
_diffrn_radiation_source 'rotating anode Nonius FR591'
_diffrn_radiation_type MoK\a
_diffrn_radiation_wavelength 0.71073
_diffrn_reflns_av_R_equivalents 0.0625
_diffrn_reflns_av_sigmaI/netI 0.0739
_diffrn_reflns_limit_h_max 10
_diffrn_reflns_limit_h_min -17
_diffrn_reflns_limit_k_max 12
_diffrn_reflns_limit_k_min -12
_diffrn_reflns_limit_l_max 21
_diffrn_reflns_limit_l_min -19
_diffrn_reflns_number 16088
_diffrn_reflns_theta_full 27.88
_diffrn_reflns_theta_max 27.88
_diffrn_reflns_theta_min 1.88
_exptl_absorpt_coefficient_mu 0.215
_exptl_absorpt_correction_T_max 0.9936
_exptl_absorpt_correction_T_min 0.9191
_exptl_absorpt_correction_type multi-scan
_exptl_absorpt_process_details 'SORTAV (Blessing, 1995 & 1997)'
_exptl_crystal_colour yellow
_exptl_crystal_density_diffrn 1.267
_exptl_crystal_density_method 'not measured'
_exptl_crystal_description plate
_exptl_crystal_F_000 856
_exptl_crystal_size_max 0.40
_exptl_crystal_size_mid 0.15
_exptl_crystal_size_min 0.03
_refine_diff_density_max 0.313
_refine_diff_density_min -0.315
_refine_diff_density_rms 0.051
_refine_ls_extinction_method none
_refine_ls_goodness_of_fit_ref 1.028
_refine_ls_hydrogen_treatment riding
_refine_ls_matrix_type full
_refine_ls_number_parameters 262
_refine_ls_number_reflns 5002
_refine_ls_number_restraints 0
_refine_ls_restrained_S_all 1.028
_refine_ls_R_factor_all 0.0911
_refine_ls_R_factor_gt 0.0500
_refine_ls_shift/su_max 0.000
_refine_ls_shift/su_mean 0.000
_refine_ls_structure_factor_coef Fsqd
_refine_ls_weighting_details 'calc w=1/[\s^2^(Fo^2^)+(0.0347P)^2^+0.8911P] where P=(Fo^2^+2Fc^2^)/3'
_refine_ls_weighting_scheme calc
_refine_ls_wR_factor_gt 0.0932
_refine_ls_wR_factor_ref 0.1061
_reflns_number_gt 3423
_reflns_number_total 5002
_reflns_threshold_expression >2sigma(I)
_cod_data_source_file b616847g.txt
_cod_data_source_block erk2047
_cod_original_sg_symbol_H-M P21/n
_cod_database_code 7005119

loop_
_symmetry_equiv_pos_as_xyz
'x, y, z'
'-x+1/2, y+1/2, -z+1/2'
'-x, -y, -z'
'x-1/2, -y-1/2, z-1/2'

loop_
_atom_site_label
_atom_site_type_symbol
_atom_site_fract_x
_atom_site_fract_y
_atom_site_fract_z
_atom_site_U_iso_or_equiv
_atom_site_adp_type
_atom_site_occupancy
_atom_site_symmetry_multiplicity
_atom_site_calc_flag
_atom_site_refinement_flags
_atom_site_disorder_assembly
_atom_site_disorder_group
P1 P 0.34492(4) 0.81576(5) 0.03735(3) 0.02944(14) Uani 1 1 d . . .
P2 P 0.24861(4) 0.56684(5) 0.11154(3) 0.02778(14) Uani 1 1 d . . .
C1 C 0.23544(15) 0.75204(19) 0.08890(12) 0.0266(4) Uani 1 1 d . . .
H1 H 0.2329 0.8008 0.1427 0.032 Uiso 1 1 calc R . .
C2 C 0.13845(17) 0.7669(2) 0.03816(13) 0.0317(5) Uani 1 1 d . . .
N3 N 0.06245(15) 0.7734(2) -0.00256(12) 0.0450(5) Uani 1 1 d . . .
C11 C 0.30807(15) 0.98804(19) 0.00984(12) 0.0282(5) Uani 1 1 d . . .
C12 C 0.22800(17) 1.0577(2) 0.03760(14) 0.0369(5) Uani 1 1 d . . .
H12 H 0.1844 1.0137 0.0714 0.044 Uiso 1 1 calc R . .
C13 C 0.21140(19) 1.1907(2) 0.01636(16) 0.0462(6) Uani 1 1 d . . .
H13 H 0.1561 1.2369 0.0351 0.055 Uiso 1 1 calc R . .
C14 C 0.2749(2) 1.2562(2) -0.03191(16) 0.0491(6) Uani 1 1 d . . .
H14 H 0.2636 1.3474 -0.0461 0.059 Uiso 1 1 calc R . .
C15 C 0.35473(18) 1.1886(2) -0.05938(14) 0.0427(6) Uani 1 1 d . . .
H15 H 0.3984 1.2334 -0.0928 0.051 Uiso 1 1 calc R . .
C16 C 0.37143(17) 1.0566(2) -0.03866(13) 0.0346(5) Uani 1 1 d . . .
H16 H 0.4270 1.0113 -0.0577 0.042 Uiso 1 1 calc R . .
C21 C 0.32360(16) 0.73456(19) -0.06521(13) 0.0310(5) Uani 1 1 d . . .
C22 C 0.38239(19) 0.6236(2) -0.07840(15) 0.0440(6) Uani 1 1 d . . .
H22 H 0.4300 0.5916 -0.0348 0.053 Uiso 1 1 calc R . .
C23 C 0.3714(2) 0.5594(2) -0.15568(18) 0.0533(7) Uani 1 1 d . . .
H23 H 0.4104 0.4823 -0.1641 0.064 Uiso 1 1 calc R . .
C24 C 0.3047(2) 0.6070(3) -0.21928(17) 0.0535(7) Uani 1 1 d . . .
H24 H 0.2988 0.5642 -0.2722 0.064 Uiso 1 1 calc R . .
C25 C 0.24585(19) 0.7168(2) -0.20700(15) 0.0456(6) Uani 1 1 d . . .
H25 H 0.1989 0.7489 -0.2510 0.055 Uiso 1 1 calc R . .
C26 C 0.25557(17) 0.7801(2) -0.13022(13) 0.0359(5) Uani 1 1 d . . .
H26 H 0.2151 0.8558 -0.1220 0.043 Uiso 1 1 calc R . .
C31 C 0.13819(15) 0.54809(18) 0.16909(12) 0.0283(4) Uani 1 1 d . . .
C32 C 0.04833(17) 0.5062(2) 0.12431(14) 0.0378(5) Uani 1 1 d . . .
H32 H 0.0475 0.4819 0.0673 0.045 Uiso 1 1 calc R . .
C33 C -0.03942(18) 0.4997(2) 0.16183(16) 0.0459(6) Uani 1 1 d . . .
H33 H -0.1003 0.4725 0.1303 0.055 Uiso 1 1 calc R . .
C34 C -0.03900(18) 0.5326(2) 0.24508(16) 0.0446(6) Uani 1 1 d . . .
H34 H -0.0996 0.5293 0.2706 0.054 Uiso 1 1 calc R . .
C35 C 0.04997(17) 0.5703(2) 0.29107(14) 0.0387(5) Uani 1 1 d . . .
H35 H 0.0507 0.5910 0.3486 0.046 Uiso 1 1 calc R . .
C36 C 0.13800(16) 0.57795(19) 0.25349(13) 0.0309(5) Uani 1 1 d . . .
H36 H 0.1989 0.6038 0.2855 0.037 Uiso 1 1 calc R . .
C41 C 0.35004(15) 0.56034(19) 0.19750(12) 0.0262(4) Uani 1 1 d . . .
C42 C 0.39556(16) 0.6676(2) 0.24214(13) 0.0341(5) Uani 1 1 d . . .
H42 H 0.3778 0.7564 0.2258 0.041 Uiso 1 1 calc R . .
C43 C 0.46638(17) 0.6453(2) 0.31002(14) 0.0375(5) Uani 1 1 d . . .
H43 H 0.4972 0.7192 0.3397 0.045 Uiso 1 1 calc R . .
C44 C 0.49281(16) 0.5175(2) 0.33505(13) 0.0348(5) Uani 1 1 d . . .
H44 H 0.5400 0.5033 0.3828 0.042 Uiso 1 1 calc R . .
C45 C 0.45006(16) 0.4097(2) 0.29013(13) 0.0344(5) Uani 1 1 d . . .
H45 H 0.4687 0.3212 0.3064 0.041 Uiso 1 1 calc R . .
C46 C 0.38025(16) 0.4315(2) 0.22165(13) 0.0320(5) Uani 1 1 d . . .
H46 H 0.3523 0.3573 0.1904 0.038 Uiso 1 1 calc R . .

loop_
_atom_site_aniso_label
_atom_site_aniso_U_11
_atom_site_aniso_U_22
_atom_site_aniso_U_33
_atom_site_aniso_U_23
_atom_site_aniso_U_13
_atom_site_aniso_U_12
P1 0.0286(3) 0.0316(3) 0.0282(3) 0.0033(2) 0.0037(2) 0.0016(2)
P2 0.0338(3) 0.0250(3) 0.0241(3) -0.0014(2) 0.0012(2) 0.0000(2)
C1 0.0314(12) 0.0277(10) 0.0207(10) 0.0028(8) 0.0027(8) 0.0022(8)
C2 0.0378(13) 0.0298(11) 0.0280(11) 0.0031(9) 0.0061(10) -0.0004(9)
N3 0.0398(12) 0.0556(13) 0.0380(11) 0.0080(9) -0.0024(10) -0.0017(10)
C11 0.0313(12) 0.0277(11) 0.0252(11) -0.0024(8) 0.0013(9) -0.0012(8)
C12 0.0383(13) 0.0338(12) 0.0403(13) -0.0025(10) 0.0116(10) -0.0033(10)
C13 0.0481(15) 0.0330(13) 0.0597(16) -0.0045(11) 0.0155(13) 0.0062(11)
C14 0.0639(18) 0.0289(12) 0.0552(16) 0.0037(11) 0.0102(14) 0.0010(11)
C15 0.0495(15) 0.0392(14) 0.0402(14) 0.0036(10) 0.0087(11) -0.0103(11)
C16 0.0364(13) 0.0372(12) 0.0311(12) 0.0013(9) 0.0073(10) -0.0006(10)
C21 0.0360(12) 0.0276(11) 0.0315(12) 0.0011(8) 0.0132(10) -0.0009(9)
C22 0.0497(16) 0.0374(13) 0.0482(15) 0.0024(11) 0.0201(12) 0.0061(11)
C23 0.0659(19) 0.0338(13) 0.0669(19) -0.0097(12) 0.0371(16) -0.0004(12)
C24 0.0639(19) 0.0539(16) 0.0467(16) -0.0205(13) 0.0240(14) -0.0166(14)
C25 0.0477(15) 0.0539(16) 0.0357(13) -0.0095(11) 0.0070(11) -0.0120(12)
C26 0.0397(13) 0.0368(12) 0.0323(12) -0.0037(9) 0.0087(10) -0.0021(10)
C31 0.0334(12) 0.0228(10) 0.0278(11) 0.0028(8) -0.0002(9) -0.0011(9)
C32 0.0412(14) 0.0386(12) 0.0324(12) 0.0010(9) -0.0015(10) -0.0085(10)
C33 0.0357(14) 0.0496(14) 0.0509(16) 0.0081(12) -0.0016(12) -0.0109(11)
C34 0.0375(14) 0.0441(14) 0.0545(16) 0.0104(11) 0.0149(12) -0.0034(10)
C35 0.0435(14) 0.0395(13) 0.0344(12) 0.0048(10) 0.0102(11) -0.0024(10)
C36 0.0340(12) 0.0297(11) 0.0285(11) 0.0032(8) 0.0013(9) -0.0027(9)
C41 0.0255(10) 0.0285(10) 0.0245(10) 0.0018(8) 0.0022(8) 0.0014(8)
C42 0.0411(13) 0.0265(11) 0.0330(12) 0.0017(9) -0.0031(10) 0.0005(9)
C43 0.0419(14) 0.0337(12) 0.0348(13) -0.0018(9) -0.0043(10) -0.0054(10)
C44 0.0296(12) 0.0458(13) 0.0280(12) 0.0055(10) -0.0011(9) 0.0001(10)
C45 0.0342(13) 0.0304(12) 0.0390(13) 0.0084(9) 0.0056(10) 0.0047(9)
C46 0.0338(12) 0.0276(11) 0.0341(12) 0.0005(9) 0.0025(9) 0.0001(9)

loop_
_atom_type_symbol
_atom_type_description
_atom_type_scat_dispersion_real
_atom_type_scat_dispersion_imag
_atom_type_scat_source
C C 0.0033 0.0016 'International Tables Vol C Tables 4.2.6.8 and 6.1.1.4'
H H 0.0000 0.0000 'International Tables Vol C Tables 4.2.6.8 and 6.1.1.4'
N N 0.0061 0.0033 'International Tables Vol C Tables 4.2.6.8 and 6.1.1.4'
P P 0.1023 0.0942 'International Tables Vol C Tables 4.2.6.8 and 6.1.1.4'

loop_
_geom_angle_atom_site_label_1
_geom_angle_atom_site_label_2
_geom_angle_atom_site_label_3
_geom_angle
_geom_angle_site_symmetry_1
_geom_angle_site_symmetry_3
_geom_angle_publ_flag
C11 P1 C21 100.85(9) . . ?
C11 P1 C1 103.04(9) . . ?
C21 P1 C1 101.45(9) . . ?
C41 P2 C31 100.52(9) . . ?
C41 P2 C1 103.06(9) . . ?
C31 P2 C1 97.74(9) . . ?
C2 C1 P1 113.89(13) . . ?
C2 C1 P2 105.36(13) . . ?
P1 C1 P2 111.01(10) . . ?
N3 C2 C1 177.4(2) . . ?
C12 C11 C16 118.03(19) . . ?
C12 C11 P1 126.04(16) . . ?
C16 C11 P1 115.76(15) . . ?
C13 C12 C11 120.6(2) . . ?
C14 C13 C12 120.3(2) . . ?
C15 C14 C13 119.7(2) . . ?
C16 C15 C14 120.3(2) . . ?
C15 C16 C11 121.1(2) . . ?
C26 C21 C22 118.8(2) . . ?
C26 C21 P1 123.92(15) . . ?
C22 C21 P1 117.26(17) . . ?
C21 C22 C23 120.0(2) . . ?
C24 C23 C22 120.2(2) . . ?
C23 C24 C25 120.3(2) . . ?
C24 C25 C26 119.7(2) . . ?
C25 C26 C21 120.9(2) . . ?
C36 C31 C32 118.33(19) . . ?
C36 C31 P2 124.07(16) . . ?
C32 C31 P2 117.55(16) . . ?
C33 C32 C31 120.8(2) . . ?
C32 C33 C34 120.2(2) . . ?
C33 C34 C35 119.8(2) . . ?
C34 C35 C36 120.2(2) . . ?
C35 C36 C31 120.7(2) . . ?
C46 C41 C42 118.22(18) . . ?
C46 C41 P2 114.30(15) . . ?
C42 C41 P2 127.41(15) . . ?
C43 C42 C41 120.32(19) . . ?
C44 C43 C42 120.85(19) . . ?
C43 C44 C45 119.58(19) . . ?
C46 C45 C44 119.75(19) . . ?
C45 C46 C41 121.21(19) . . ?

loop_
_geom_bond_atom_site_label_1
_geom_bond_atom_site_label_2
_geom_bond_distance
_geom_bond_site_symmetry_2
_geom_bond_publ_flag
P1 C11 1.836(2) . ?
P1 C21 1.837(2) . ?
P1 C1 1.874(2) . ?
P2 C41 1.829(2) . ?
P2 C31 1.839(2) . ?
P2 C1 1.8953(19) . ?
C1 C2 1.462(3) . ?
C2 N3 1.148(3) . ?
C11 C12 1.393(3) . ?
C11 C16 1.396(3) . ?
C12 C13 1.387(3) . ?
C13 C14 1.380(3) . ?
C14 C15 1.378(3) . ?
C15 C16 1.376(3) . ?
C21 C26 1.386(3) . ?
C21 C22 1.391(3) . ?
C22 C23 1.396(3) . ?
C23 C24 1.368(4) . ?
C24 C25 1.379(4) . ?
C25 C26 1.385(3) . ?
C31 C36 1.394(3) . ?
C31 C32 1.395(3) . ?
C32 C33 1.380(3) . ?
C33 C34 1.382(3) . ?
C34 C35 1.382(3) . ?
C35 C36 1.385(3) . ?
C41 C46 1.395(3) . ?
C41 C42 1.395(3) . ?
C42 C43 1.383(3) . ?
C43 C44 1.377(3) . ?
C44 C45 1.388(3) . ?
C45 C46 1.382(3) . ?

loop_
_geom_torsion_atom_site_label_1
_geom_torsion_atom_site_label_2
_geom_torsion_atom_site_label_3
_geom_torsion_atom_site_label_4
_geom_torsion
_geom_torsion_site_symmetry_1
_geom_torsion_site_symmetry_2
_geom_torsion_site_symmetry_3
_geom_torsion_site_symmetry_4
_geom_torsion_publ_flag
C11 P1 C1 C2 54.31(16) . . . . ?
C21 P1 C1 C2 -49.81(16) . . . . ?
C11 P1 C1 P2 173.02(10) . . . . ?
C21 P1 C1 P2 68.90(12) . . . . ?
C41 P2 C1 C2 -164.34(13) . . . . ?
C31 P2 C1 C2 -61.59(14) . . . . ?
C41 P2 C1 P1 71.93(12) . . . . ?
C31 P2 C1 P1 174.68(10) . . . . ?
P1 C1 C2 N3 100(5) . . . . ?
P2 C1 C2 N3 -22(5) . . . . ?
C21 P1 C11 C12 116.41(19) . . . . ?
C1 P1 C11 C12 11.8(2) . . . . ?
C21 P1 C11 C16 -68.38(17) . . . . ?
C1 P1 C11 C16 -172.97(15) . . . . ?
C16 C11 C12 C13 0.9(3) . . . . ?
P1 C11 C12 C13 176.04(18) . . . . ?
C11 C12 C13 C14 -0.7(4) . . . . ?
C12 C13 C14 C15 0.3(4) . . . . ?
C13 C14 C15 C16 -0.2(4) . . . . ?
C14 C15 C16 C11 0.4(3) . . . . ?
C12 C11 C16 C15 -0.8(3) . . . . ?
P1 C11 C16 C15 -176.40(17) . . . . ?
C11 P1 C21 C26 -25.9(2) . . . . ?
C1 P1 C21 C26 79.95(19) . . . . ?
C11 P1 C21 C22 151.72(17) . . . . ?
C1 P1 C21 C22 -102.42(17) . . . . ?
C26 C21 C22 C23 -0.8(3) . . . . ?
P1 C21 C22 C23 -178.54(18) . . . . ?
C21 C22 C23 C24 1.6(4) . . . . ?
C22 C23 C24 C25 -1.7(4) . . . . ?
C23 C24 C25 C26 0.9(4) . . . . ?
C24 C25 C26 C21 -0.1(3) . . . . ?
C22 C21 C26 C25 0.1(3) . . . . ?
P1 C21 C26 C25 177.65(16) . . . . ?
C41 P2 C31 C36 22.44(18) . . . . ?
C1 P2 C31 C36 -82.47(17) . . . . ?
C41 P2 C31 C32 -160.12(16) . . . . ?
C1 P2 C31 C32 94.98(17) . . . . ?
C36 C31 C32 C33 2.6(3) . . . . ?
P2 C31 C32 C33 -175.02(17) . . . . ?
C31 C32 C33 C34 -1.1(3) . . . . ?
C32 C33 C34 C35 -0.9(3) . . . . ?
C33 C34 C35 C36 1.4(3) . . . . ?
C34 C35 C36 C31 0.1(3) . . . . ?
C32 C31 C36 C35 -2.1(3) . . . . ?
P2 C31 C36 C35 175.36(15) . . . . ?
C31 P2 C41 C46 84.43(16) . . . . ?
C1 P2 C41 C46 -174.98(15) . . . . ?
C31 P2 C41 C42 -92.6(2) . . . . ?
C1 P2 C41 C42 8.0(2) . . . . ?
C46 C41 C42 C43 -2.0(3) . . . . ?
P2 C41 C42 C43 174.98(17) . . . . ?
C41 C42 C43 C44 -0.4(3) . . . . ?
C42 C43 C44 C45 1.9(3) . . . . ?
C43 C44 C45 C46 -1.1(3) . . . . ?
C44 C45 C46 C41 -1.3(3) . . . . ?
C42 C41 C46 C45 2.8(3) . . . . ?
P2 C41 C46 C45 -174.51(16) . . . . ?

loop_
_cod_related_entry_id
_cod_related_entry_database
_cod_related_entry_code
1 ChemSpider 21143970
